data_2009091
loop_
_publ_author_name
'Kovalevsky, A. Yu.'
'Shishkin, O. V.'
'Ponomarev, I. I.'

_publ_section_title
;
 <i>N</i>,<i>N</i>'-(Pyridine-2,6-diyl)bis(naphthalenedicarboximide)
 trifluoroacetic acid monohydrate
;
_journal_issue 11
_journal_name_full 'Acta Crystallographica Section C'
_journal_page_first 1914
_journal_page_last 1915
_journal_paper_doi 10.1107/S0108270199009385
_journal_volume 55
_journal_year 1999
_chemical_formula_moiety 'C29 H15 N3 O4 , C2 HF3 O2 , H2 O'
_chemical_formula_sum 'C62 H36 F6 N6 O14'
_chemical_formula_weight 601.49
_chemical_name_systematic
;
 ?
;
_space_group_IT_number 2
_symmetry_cell_setting triclinic
_symmetry_space_group_name_Hall '-P 1'
_symmetry_space_group_name_H-M 'P -1'
_audit_creation_method SHELXL
_cell_angle_alpha 82.04(3)
_cell_angle_beta 72.31(4)
_cell_angle_gamma 87.45(4)
_cell_formula_units_Z 4
_cell_length_a 12.984(7)
_cell_length_b 13.034(5)
_cell_length_c 16.749(8)
_cell_measurement_reflns_used 22
_cell_measurement_temperature 213(2)
_cell_measurement_theta_max 11
_cell_measurement_theta_min 10
_cell_volume 2674(2)
_computing_cell_refinement P3
_computing_data_collection 'P3 (Siemens, 1989a)'
_computing_data_reduction 'XDISK (Siemens, 1989b)'
_computing_molecular_graphics SHELXTL
_computing_publication_material SHELXTL
_computing_structure_refinement SHELXTL
_computing_structure_solution 'SHELXTL (Sheldrick, 1994)'
_diffrn_ambient_temperature 213(2)
_diffrn_measurement_device 'Syntex P21 /PC'
_diffrn_measurement_method '\w scans'
_diffrn_radiation_monochromator graphite
_diffrn_radiation_source 'fine-focus sealed tube'
_diffrn_radiation_type MoK\a
_diffrn_radiation_wavelength 0.71073
_diffrn_reflns_av_R_equivalents 0.0742
_diffrn_reflns_av_sigmaI/netI 0.1896
_diffrn_reflns_limit_h_max 14
_diffrn_reflns_limit_h_min 0
_diffrn_reflns_limit_k_max 15
_diffrn_reflns_limit_k_min -15
_diffrn_reflns_limit_l_max 19
_diffrn_reflns_limit_l_min -18
_diffrn_reflns_number 9781
_diffrn_reflns_theta_max 25.00
_diffrn_reflns_theta_min 1.29
_diffrn_standards_decay_% 5
_diffrn_standards_interval_count 98
_diffrn_standards_number 2
_exptl_absorpt_coefficient_mu 0.121
_exptl_absorpt_correction_type none
_exptl_crystal_colour yellow
_exptl_crystal_density_diffrn 1.494
_exptl_crystal_description parallelepiped
_exptl_crystal_F_000 1232
_exptl_crystal_size_max 0.30
_exptl_crystal_size_mid 0.30
_exptl_crystal_size_min 0.20
_refine_diff_density_max 0.81
_refine_diff_density_min -0.45
_refine_ls_extinction_method none
_refine_ls_goodness_of_fit_all 0.883
_refine_ls_goodness_of_fit_ref 1.154
_refine_ls_hydrogen_treatment constr
_refine_ls_matrix_type full
_refine_ls_number_parameters 793
_refine_ls_number_reflns 9322
_refine_ls_number_restraints 0
_refine_ls_restrained_S_all 0.892
_refine_ls_restrained_S_obs 1.154
_refine_ls_R_factor_all 0.1918
_refine_ls_R_factor_gt 0.0620
_refine_ls_shift/esd_mean 0.004
_refine_ls_shift/su_max 0.027
_refine_ls_structure_factor_coef Fsqd
_refine_ls_weighting_details 'w = 1/[\s^2^(Fo^2^)+(0.0920P)^2^] where P=(Fo^2^+2Fc^2^)/3'
_refine_ls_weighting_scheme calc
_refine_ls_wR_factor_all 0.1796
_refine_ls_wR_factor_ref 0.1777
_reflns_number_gt 4276
_reflns_number_total 9325
_reflns_observed_criterion I>2\s(I)
_cod_data_source_file bm1342.cif
_cod_data_source_block impyr
_cod_depositor_comments
;
The following automatic conversions were performed:
'_symmetry_cell_setting' value 'Triclinic' changed to 'triclinic'
according to '/home/saulius/struct/CIF-dictionaries/cif_core.dic'
dictionary named 'cif_core.dic' version 2.4.1 from 2010-06-29.

Automatic conversion script
Id: cif_fix_enum 1527 2010-12-29 10:47:43Z saulius 

The following automatic conversions were performed:

'_symmetry_cell_setting' value 'Triclinic' changed to 'triclinic'
according to /home/saulius/struct/CIF-dictionaries/cif_core.dic
dictionary named 'cif_core.dic' version 2.4.1 from 2010-06-29.

Automatic conversion script
Id: cif_fix_values 1715 2011-07-08 13:25:40Z adriana 

The following automatic conversions were performed:

'_refine_ls_weighting_scheme' value 'calc w =
1/[\s^2^(Fo^2^)+(0.0920P)^2^] where P=(Fo^2^+2Fc^2^)/3' was changed
to 'calc'. New tag '_refine_ls_weighting_details' was created. The
value of the new tag was set to 'w = 1/[\s^2^(Fo^2^)+(0.0920P)^2^]
where P=(Fo^2^+2Fc^2^)/3'.

Automatic conversion script
Id: cif_fix_values 3143 2015-03-26 13:38:13Z robertas 
;
_cod_original_cell_volume 2674.(2)
_cod_original_sg_symbol_H-M P-1
_cod_database_code 2009091

loop_
_symmetry_equiv_pos_as_xyz
'x, y, z'
'-x, -y, -z'

loop_
_atom_site_aniso_label
_atom_site_aniso_U_11
_atom_site_aniso_U_22
_atom_site_aniso_U_33
_atom_site_aniso_U_12
_atom_site_aniso_U_13
_atom_site_aniso_U_23
O(1A) .048(2) .072(2) .041(2) .007(2) -.019(2) -.015(2)
O(2A) .045(2) .070(2) .051(2) -.012(2) -.015(2) -.014(2)
N(1A) .040(2) .044(2) .032(2) -.004(2) -.011(2) -.006(2)
N(2AB) .035(2) .041(2) .034(2) -.002(2) -.012(2) -.007(2)
C(1A) .060(3) .038(2) .028(2) -.006(2) -.012(2) .000(2)
C(2A) .070(3) .050(3) .030(2) -.001(2) -.018(2) .000(2)
C(3A) .091(4) .059(3) .037(3) -.003(3) -.025(3) -.006(2)
C(4A) .100(5) .047(3) .030(3) -.005(3) -.005(3) -.006(2)
C(4'A) .071(4) .041(3) .039(3) .000(2) .000(3) -.009(2)
C(5A) .071(4) .069(4) .058(3) .003(3) .009(3) -.022(3)
C(6A) .050(3) .086(4) .078(4) .001(3) .007(3) -.027(3)
C(7A) .055(3) .064(3) .063(3) -.003(3) -.005(3) -.013(3)
C(8A) .044(3) .043(3) .039(2) -.006(2) .002(2) -.003(2)
C(8'A) .050(3) .038(2) .034(2) -.005(2) -.006(2) .000(2)
C(9A) .051(3) .041(3) .035(2) .003(2) -.015(2) -.004(2)
C(10A) .047(3) .043(3) .040(3) -.010(2) -.010(2) .001(2)
O(1B) .048(2) .051(2) .049(2) -.0149(15) -.020(2) -.0064(14)
O(2B) .055(2) .043(2) .046(2) -.017(2) -.0205(15) -.0039(14)
N(1B) .033(2) .033(2) .032(2) -.0051(15) -.008(2) -.0071(15)
C(1B) .030(2) .034(2) .042(2) -.002(2) -.005(2) -.006(2)
C(2B) .036(3) .045(3) .063(3) -.004(2) -.009(2) -.010(2)
C(3B) .049(3) .040(3) .073(3) -.015(2) -.008(3) .003(3)
C(4B) .042(3) .047(3) .055(3) .003(2) .005(2) .006(2)
C(4'B) .035(2) .048(3) .038(2) .008(2) .001(2) -.001(2)
C(5B) .047(3) .068(3) .031(2) .014(3) -.006(2) -.002(2)
C(6B) .044(3) .069(3) .035(3) .010(3) -.011(2) -.013(2)
C(7B) .036(3) .054(3) .037(2) .002(2) -.008(2) -.014(2)
C(8B) .031(2) .041(2) .026(2) .003(2) -.004(2) -.009(2)
C(8'B) .029(2) .041(2) .032(2) .003(2) .000(2) -.005(2)
C(9B) .031(2) .039(2) .039(2) -.004(2) -.004(2) -.011(2)
C(10B) .033(2) .034(2) .037(2) -.001(2) -.008(2) -.009(2)
C(11A) .037(2) .046(3) .028(2) -.003(2) -.011(2) -.005(2)
C(12A) .054(3) .039(3) .037(2) -.003(2) -.014(2) .000(2)
C(13A) .051(3) .031(2) .051(3) -.001(2) -.017(2) -.005(2)
C(14A) .046(3) .043(3) .036(2) -.003(2) -.013(2) -.013(2)
C(15A) .029(2) .038(2) .031(2) -.005(2) -.010(2) -.004(2)
O(1C) .052(2) .072(2) .052(2) .013(2) -.022(2) -.014(2)
O(2C) .055(2) .068(2) .037(2) .009(2) -.018(2) -.005(2)
N(1C) .036(2) .036(2) .035(2) -.002(2) -.010(2) -.009(2)
N(2CD) .035(2) .035(2) .033(2) -.005(2) -.004(2) -.009(2)
C(1C) .046(3) .048(3) .033(2) -.013(2) -.010(2) -.005(2)
C(2C) .062(3) .063(3) .043(3) .002(2) -.021(3) -.009(2)
C(3C) .078(4) .085(4) .031(3) -.004(3) -.016(3) -.001(3)
C(4C) .063(3) .067(3) .041(3) -.008(3) -.003(3) -.014(2)
C(4'C) .045(3) .050(3) .037(3) -.009(2) -.005(2) -.007(2)
C(5C) .052(3) .062(3) .044(3) -.005(3) .003(2) -.017(2)
C(6C) .045(3) .070(3) .055(3) .004(3) -.007(3) -.015(3)
C(7C) .047(3) .055(3) .045(3) -.001(2) -.016(2) -.007(2)
C(8C) .034(2) .039(2) .035(2) -.005(2) -.009(2) -.005(2)
C(8'C) .036(3) .035(2) .036(2) -.012(2) -.009(2) -.005(2)
C(9C) .044(3) .041(3) .040(3) -.009(2) -.015(2) -.005(2)
C(10C) .042(3) .035(2) .042(3) -.008(2) -.012(2) -.006(2)
O(1D) .068(2) .048(2) .046(2) -.011(2) -.020(2) -.001(2)
O(2D) .044(2) .048(2) .043(2) -.0106(14) -.0147(15) -.0079(14)
N(1D) .042(2) .035(2) .032(2) -.009(2) -.007(2) -.007(2)
C(1D) .030(2) .042(3) .038(2) .002(2) -.008(2) -.015(2)
C(2D) .043(3) .049(3) .052(3) .000(2) -.011(2) -.013(2)
C(3D) .047(3) .059(3) .059(3) -.005(2) -.021(2) -.020(3)
C(4D) .042(3) .056(3) .060(3) -.008(2) -.012(2) -.020(3)
C(4'D) .037(3) .042(3) .051(3) -.008(2) -.006(2) -.010(2)
C(5D) .051(3) .052(3) .064(3) -.017(2) -.008(3) -.011(3)
C(6D) .063(3) .046(3) .053(3) -.020(2) -.015(3) .003(2)
C(7D) .050(3) .043(3) .048(3) -.010(2) -.013(2) -.005(2)
C(8D) .033(2) .037(2) .040(2) -.006(2) -.006(2) -.008(2)
C(8'D) .030(2) .042(3) .038(2) .000(2) -.004(2) -.014(2)
C(9D) .040(3) .039(3) .038(3) .000(2) -.009(2) -.011(2)
C(10D) .033(2) .036(2) .040(2) -.005(2) -.003(2) -.012(2)
C(11C) .039(2) .036(2) .034(2) -.004(2) -.011(2) -.007(2)
C(12C) .041(3) .040(2) .043(2) -.014(2) -.007(2) -.008(2)
C(13C) .047(3) .045(3) .040(3) -.012(2) .005(2) -.004(2)
C(14C) .045(3) .038(2) .043(3) -.009(2) .003(2) -.011(2)
C(15C) .037(2) .033(2) .039(2) -.008(2) -.007(2) -.005(2)
O(1SA) .072(2) .059(2) .063(2) -.007(2) -.017(2) .009(2)
O(2SA) .052(2) .064(2) .052(2) -.009(2) -.010(2) -.006(2)
C(1SA) .047(3) .059(3) .039(3) -.008(3) -.015(2) -.003(2)
C(2SA) .073(4) .061(3) .046(3) -.022(3) -.013(3) -.010(3)
F(1SA) .190(4) .134(3) .089(2) -.015(3) -.072(3) -.053(2)
F(2SA) .090(2) .071(2) .077(2) -.010(2) .016(2) -.017(2)
F(3SA) .092(2) .052(2) .070(2) -.008(2) .003(2) -.002(2)
O(2SB) .086(3) .066(2) .089(3) -.015(2) -.006(2) -.027(2)
O(1SB) .112(4) .127(4) .099(3) -.040(3) -.032(3) -.036(3)
C(1SB) .101(5) .044(3) .061(3) -.014(3) -.019(3) -.016(3)
C(2SB) .075(5) .091(5) .087(5) -.003(4) .004(4) -.043(4)
F(1SB) .097(3) .293(7) .112(3) .045(4) -.022(3) -.008(4)
F(2SB) .124(4) .148(4) .224(5) -.074(3) .050(4) -.094(4)
F(3SB) .103(3) .121(3) .079(2) -.013(2) -.003(2) -.035(2)
O(1W) .047(2) .069(2) .050(2) .000(2) -.021(2) -.007(2)
O(2W) .052(2) .048(2) .095(3) .001(2) -.028(2) -.018(2)

loop_
_atom_site_label
_atom_site_fract_x
_atom_site_fract_y
_atom_site_fract_z
_atom_site_U_iso_or_equiv
_atom_site_thermal_displace_type
_atom_site_calc_flag
_atom_site_refinement_flags
_atom_site_occupancy
_atom_site_disorder_group
_atom_site_type_symbol
O(1A) .3541(2) .2043(2) -.4225(2) .0521(8) Uani d . 1 . O
O(2A) .6707(2) .2364(2) -.3665(2) .0543(8) Uani d . 1 . O
N(1A) .5139(3) .2231(2) -.3971(2) .0385(8) Uani d . 1 . N
N(2AB) .4370(2) .2038(2) -.2503(2) .0363(8) Uani d . 1 . N
C(1A) .5093(4) .1421(3) -.5192(2) .0428(11) Uani d . 1 . C
C(2A) .4518(4) .1074(3) -.5674(2) .0498(12) Uani d . 1 . C
H(2A) .3765(4) .1170(3) -.5531(2) .060 Uiso calc R 1 . H
C(3A) .5059(5) .0582(4) -.6370(3) .0607(14) Uani d . 1 . C
H(3A) .4660(5) .0338(4) -.6688(3) .073 Uiso calc R 1 . H
C(4A) .6138(5) .0447(3) -.6600(3) .0621(14) Uani d . 1 . C
H(4A) .6482(5) .0121(3) -.7079(3) .074 Uiso calc R 1 . H
C(4'A) .6763(4) .0798(3) -.6119(3) .0541(13) Uani d . 1 . C
C(5A) .7880(5) .0656(4) -.6306(3) .071(2) Uani d . 1 . C
H(5A) .8251(5) .0334(4) -.6782(3) .085 Uiso calc R 1 . H
C(6A) .8445(4) .0969(4) -.5823(3) .076(2) Uani d . 1 . C
H(6A) .9197(4) .0864(4) -.5969(3) .091 Uiso calc R 1 . H
C(7A) .7917(4) .1446(4) -.5111(3) .0630(14) Uani d . 1 . C
H(7A) .8312(4) .1660(4) -.4777(3) .076 Uiso calc R 1 . H
C(8A) .6814(4) .1603(3) -.4898(3) .0453(11) Uani d . 1 . C
C(8'A) .6223(4) .1283(3) -.5398(2) .0425(11) Uani d . 1 . C
C(9A) .4520(4) .1906(3) -.4446(2) .0417(10) Uani d . 1 . C
C(10A) .6257(4) .2093(3) -.4142(3) .0444(11) Uani d . 1 . C
O(1B) .2518(2) .0734(2) -.1421(2) .0478(8) Uani d . 1 . O
O(2B) .4711(2) .2751(2) -.0637(2) .0462(7) Uani d . 1 . O
N(1B) .3636(2) .1728(2) -.1037(2) .0328(8) Uani d . 1 . N
C(1B) .2990(3) .0069(3) -.0188(2) .0367(10) Uani d . 1 . C
C(2B) .2477(3) -.0866(3) -.0082(3) .0492(12) Uani d . 1 . C
H(2B) .2122(3) -.0997(3) -.0469(3) .059 Uiso calc R 1 . H
C(3B) .2481(4) -.1620(3) .0597(3) .0569(13) Uani d . 1 . C
H(3B) .2137(4) -.2259(3) .0659(3) .068 Uiso calc R 1 . H
C(4B) .2981(4) -.1435(3) .1169(3) .0537(12) Uani d . 1 . C
H(4B) .2959(4) -.1942(3) .1631(3) .064 Uiso calc R 1 . H
C(4'B) .3533(3) -.0491(3) .1083(3) .0435(11) Uani d . 1 . C
C(5B) .4112(4) -.0289(4) .1636(3) .0509(12) Uani d . 1 . C
H(5B) .4112(4) -.0783(4) .2101(3) .061 Uiso calc R 1 . H
C(6B) .4670(3) .0612(4) .1506(3) .0492(12) Uani d . 1 . C
H(6B) .5048(3) .0734(4) .1881(3) .059 Uiso calc R 1 . H
C(7B) .4680(3) .1358(3) .0813(2) .0425(11) Uani d . 1 . C
H(7B) .5071(3) .1975(3) .0724(2) .051 Uiso calc R 1 . H
C(8B) .4124(3) .1194(3) .0262(2) .0333(9) Uani d . 1 . C
C(8'B) .3544(3) .0266(3) .0388(2) .0361(10) Uani d . 1 . C
C(9B) .3010(3) .0834(3) -.0915(3) .0373(10) Uani d . 1 . C
C(10B) .4195(3) .1955(3) -.0475(2) .0348(9) Uani d . 1 . C
C(11A) .4563(3) .2686(3) -.3219(2) .0367(10) Uani d . 1 . C
C(12A) .4229(3) .3695(3) -.3280(3) .0437(11) Uani d . 1 . C
H(12A) .4399(3) .4117(3) -.3805(3) .052 Uiso calc R 1 . H
C(13A) .3635(3) .4073(3) -.2549(3) .0439(11) Uani d . 1 . C
H(13A) .3391(3) .4763(3) -.2566(3) .053 Uiso calc R 1 . H
C(14A) .3400(3) .3420(3) -.1786(3) .0408(10) Uani d . 1 . C
H(14A) .2986(3) .3650(3) -.1277(3) .049 Uiso calc R 1 . H
C(15A) .3798(3) .2424(3) -.1806(2) .0326(9) Uani d . 1 . C
O(1C) .3338(3) .4864(2) .4071(2) .0570(8) Uani d . 1 . O
O(2C) .1248(2) .6471(2) .2551(2) .0525(8) Uani d . 1 . O
N(1C) .2227(3) .5579(2) .3336(2) .0352(8) Uani d . 1 . N
N(2CD) .2440(2) .4256(2) .2510(2) .0351(8) Uani d . 1 . N
C(1C) .1773(3) .5707(3) .4835(2) .0427(11) Uani d . 1 . C
C(2C) .1994(4) .5473(4) .5602(3) .0546(12) Uani d . 1 . C
H(2C) .2634(4) .5121(4) .5626(3) .065 Uiso calc R 1 . H
C(3C) .1261(4) .5763(4) .6338(3) .0656(14) Uani d . 1 . C
H(3C) .1420(4) .5612(4) .6854(3) .079 Uiso calc R 1 . H
C(4C) .0324(4) .6258(4) .6325(3) .0589(13) Uani d . 1 . C
H(4C) -.0161(4) .6436(4) .6830(3) .071 Uiso calc R 1 . H
C(4'C) .0072(4) .6510(3) .5555(3) .0454(11) Uani d . 1 . C
C(5C) -.0885(4) .7012(4) .5512(3) .0553(13) Uani d . 1 . C
H(5C) -.1388(4) .7190(4) .6009(3) .066 Uiso calc R 1 . H
C(6C) -.1102(4) .7248(4) .4758(3) .0581(13) Uani d . 1 . C
H(6C) -.1750(4) .7588(4) .4739(3) .070 Uiso calc R 1 . H
C(7C) -.0362(4) .6986(3) .4013(3) .0486(11) Uani d . 1 . C
H(7C) -.0513(4) .7153(3) .3496(3) .058 Uiso calc R 1 . H
C(8C) .0578(3) .6489(3) .4034(2) .0359(10) Uani d . 1 . C
C(8'C) .0815(3) .6227(3) .4804(2) .0360(10) Uani d . 1 . C
C(9C) .2508(4) .5357(3) .4075(3) .0408(10) Uani d . 1 . C
C(10C) .1349(3) .6210(3) .3248(3) .0392(10) Uani d . 1 . C
O(1D) .2256(2) .3567(2) .0526(2) .0534(8) Uani d . 1 . O
O(2D) .2948(2) .2042(2) .2919(2) .0440(7) Uani d . 1 . O
N(1D) .2494(3) .2854(2) .1779(2) .0365(8) Uani d . 1 . N
C(1D) .1384(3) .1959(3) .1143(2) .0363(10) Uani d . 1 . C
C(2D) .0870(3) .1947(3) .0535(3) .0484(11) Uani d . 1 . C
H(2D) .0949(3) .2508(3) .0103(3) .058 Uiso calc R 1 . H
C(3D) .0231(4) .1098(4) .0562(3) .0525(12) Uani d . 1 . C
H(3D) -.0115(4) .1093(4) .0144(3) .063 Uiso calc R 1 . H
C(4D) .0102(3) .0280(4) .1184(3) .0518(12) Uani d . 1 . C
H(4D) -.0334(3) -.0280(4) .1192(3) .062 Uiso calc R 1 . H
C(4'D) .0617(3) .0266(3) .1817(3) .0444(11) Uani d . 1 . C
C(5D) .0548(4) -.0571(4) .2455(3) .0568(13) Uani d . 1 . C
H(5D) .0138(4) -.1153(4) .2469(3) .068 Uiso calc R 1 . H
C(6D) .1063(4) -.0564(3) .3061(3) .0549(12) Uani d . 1 . C
H(6D) .0999(4) -.1131(3) .3486(3) .066 Uiso calc R 1 . H
C(7D) .1683(3) .0298(3) .3040(3) .0474(11) Uani d . 1 . C
H(7D) .2031(3) .0307(3) .3455(3) .057 Uiso calc R 1 . H
C(8D) .1788(3) .1126(3) .2422(2) .0371(10) Uani d . 1 . C
C(8'D) .1267(3) .1137(3) .1794(2) .0375(10) Uani d . 1 . C
C(9D) .2062(3) .2852(3) .1097(3) .0391(10) Uani d . 1 . C
C(10D) .2452(3) .2026(3) .2407(3) .0370(10) Uani d . 1 . C
C(11C) .2848(3) .5128(3) .2601(2) .0357(10) Uani d . 1 . C
C(12C) .3786(3) .5584(3) .2055(2) .0419(10) Uani d . 1 . C
H(12C) .4042(3) .6208(3) .2144(2) .050 Uiso calc R 1 . H
C(13C) .4334(3) .5083(3) .1370(3) .0479(11) Uani d . 1 . C
H(13C) .4975(3) .5367(3) .0982(3) .057 Uiso calc R 1 . H
C(14C) .3937(3) .4168(3) .1259(3) .0446(11) Uani d . 1 . C
H(14C) .4297(3) .3808(3) .0804(3) .054 Uiso calc R 1 . H
C(15C) .2980(3) .3800(3) .1852(2) .0372(10) Uani d . 1 . C
O(1SA) 1.0063(3) .7469(3) .1152(2) .0667(9) Uani d . 1 . O
O(2SA) .9003(2) .6363(2) .2194(2) .0573(8) Uani d . 1 . O
H(2SA) .8687(2) .6898(2) .2356(2) .086 Uiso calc R 1 . H
C(1SA) .9826(4) .6609(4) .1516(3) .0479(11) Uani d . 1 . C
C(2SA) 1.0435(4) .5683(4) .1188(3) .0597(13) Uani d . 1 . C
F(1SA) 1.0110(4) .5418(3) .0587(2) .1267(14) Uani d . 1 . F
F(2SA) 1.1497(3) .5886(2) .0841(2) .0873(10) Uani d . 1 . F
F(3SA) 1.0370(2) .4860(2) .1753(2) .0774(9) Uani d . 1 . F
O(2SB) .6378(3) .3322(3) .2698(2) .0829(11) Uani d . 1 . O
H(2SB) .5717(3) .3232(3) .2915(2) .124 Uiso calc R 1 . H
O(1SB) .6229(4) .2443(4) .1697(3) .1092(15) Uani d . 1 . O
C(1SB) .6690(5) .2923(4) .2021(3) .068(2) Uani d . 1 . C
C(2SB) .7919(5) .3094(5) .1625(4) .088(2) Uani d . 1 . C
F(1SB) .8502(4) .2661(5) .2089(3) .172(2) Uani d . 1 . F
F(2SB) .8139(3) .4091(4) .1518(3) .179(3) Uani d . 1 . F
F(3SB) .8289(3) .2824(3) .0880(2) .1038(11) Uani d . 1 . F
O(1W) .8099(2) .8045(2) .2707(2) .0541(8) Uani d . 1 . O
H(1WA) .7702(2) .8015(2) .3264(2) .081 Uiso d R 1 . H
H(1WB) .7896(2) .8612(2) .2332(2) .081 Uiso d R 1 . H
O(2W) .4368(2) .3226(2) .3351(2) .0630(9) Uani d . 1 . O
H(2WA) .4000(2) .3814(2) .3562(2) .094 Uiso d R 1 . H
H(2WB) .4014(2) .2813(2) .3196(2) .094 Uiso d R 1 . H

loop_
_atom_type_symbol
_atom_type_description
_atom_type_scat_dispersion_real
_atom_type_scat_dispersion_imag
_atom_type_scat_source
C C 0.0033 0.0016 'International Tables Vol C Tables 4.2.6.8 and 6.1.1.4'
H H 0.0000 0.0000 'International Tables Vol C Tables 4.2.6.8 and 6.1.1.4'
N N 0.0061 0.0033 'International Tables Vol C Tables 4.2.6.8 and 6.1.1.4'
O O 0.0106 0.0060 'International Tables Vol C Tables 4.2.6.8 and 6.1.1.4'
F F 0.0171 0.0103 'International Tables Vol C Tables 4.2.6.8 and 6.1.1.4'

loop_
_geom_angle_atom_site_label_1
_geom_angle_atom_site_label_2
_geom_angle_atom_site_label_3
_geom_angle
C(10A) N(1A) C(9A) 125.0(3)
C(10A) N(1A) C(11A) 117.8(3)
C(9A) N(1A) C(11A) 117.1(3)
C(15A) N(2AB) C(11A) 115.9(3)
C(2A) C(1A) C(8'A) 120.8(4)
C(2A) C(1A) C(9A) 119.5(4)
C(8'A) C(1A) C(9A) 119.7(4)
C(1A) C(2A) C(3A) 119.6(5)
C(4A) C(3A) C(2A) 121.8(5)
C(3A) C(4A) C(4'A) 120.3(4)
C(5A) C(4'A) C(8'A) 117.9(5)
C(5A) C(4'A) C(4A) 123.4(5)
C(8'A) C(4'A) C(4A) 118.7(5)
C(6A) C(5A) C(4'A) 122.0(5)
C(5A) C(6A) C(7A) 120.4(5)
C(8A) C(7A) C(6A) 119.9(5)
C(7A) C(8A) C(8'A) 120.0(4)
C(7A) C(8A) C(10A) 119.8(4)
C(8'A) C(8A) C(10A) 120.2(4)
C(8A) C(8'A) C(1A) 121.4(4)
C(8A) C(8'A) C(4'A) 119.9(4)
C(1A) C(8'A) C(4'A) 118.8(4)
O(1A) C(9A) N(1A) 119.4(4)
O(1A) C(9A) C(1A) 123.3(4)
N(1A) C(9A) C(1A) 117.3(4)
O(2A) C(10A) N(1A) 119.6(4)
O(2A) C(10A) C(8A) 124.0(4)
N(1A) C(10A) C(8A) 116.4(4)
C(9B) N(1B) C(10B) 124.2(3)
C(9B) N(1B) C(15A) 118.7(3)
C(10B) N(1B) C(15A) 116.9(3)
C(2B) C(1B) C(8'B) 120.0(4)
C(2B) C(1B) C(9B) 119.9(4)
C(8'B) C(1B) C(9B) 120.0(4)
C(1B) C(2B) C(3B) 120.7(4)
C(4B) C(3B) C(2B) 120.2(4)
C(3B) C(4B) C(4'B) 121.4(4)
C(8'B) C(4'B) C(5B) 118.4(4)
C(8'B) C(4'B) C(4B) 118.3(4)
C(5B) C(4'B) C(4B) 123.2(4)
C(6B) C(5B) C(4'B) 121.1(4)
C(5B) C(6B) C(7B) 120.2(4)
C(8B) C(7B) C(6B) 120.6(4)
C(7B) C(8B) C(8'B) 120.0(4)
C(7B) C(8B) C(10B) 119.5(4)
C(8'B) C(8B) C(10B) 120.5(4)
C(8B) C(8'B) C(4'B) 119.8(4)
C(8B) C(8'B) C(1B) 120.8(4)
C(4'B) C(8'B) C(1B) 119.4(4)
O(1B) C(9B) N(1B) 119.1(4)
O(1B) C(9B) C(1B) 123.6(4)
N(1B) C(9B) C(1B) 117.3(4)
O(2B) C(10B) N(1B) 119.1(4)
O(2B) C(10B) C(8B) 123.9(4)
N(1B) C(10B) C(8B) 117.0(3)
N(2AB) C(11A) C(12A) 125.0(4)
N(2AB) C(11A) N(1A) 114.6(3)
C(12A) C(11A) N(1A) 120.4(4)
C(11A) C(12A) C(13A) 117.9(4)
C(12A) C(13A) C(14A) 119.2(4)
C(15A) C(14A) C(13A) 117.3(4)
N(2AB) C(15A) C(14A) 124.7(4)
N(2AB) C(15A) N(1B) 115.1(3)
C(14A) C(15A) N(1B) 120.2(3)
C(9C) N(1C) C(10C) 124.6(3)
C(9C) N(1C) C(11C) 119.0(3)
C(10C) N(1C) C(11C) 116.4(3)
C(15C) N(2CD) C(11C) 116.6(3)
C(2C) C(1C) C(8'C) 119.9(4)
C(2C) C(1C) C(9C) 119.8(4)
C(8'C) C(1C) C(9C) 120.2(4)
C(1C) C(2C) C(3C) 119.7(5)
C(4C) C(3C) C(2C) 121.4(5)
C(3C) C(4C) C(4'C) 120.5(4)
C(5C) C(4'C) C(8'C) 119.0(4)
C(5C) C(4'C) C(4C) 122.4(4)
C(8'C) C(4'C) C(4C) 118.5(4)
C(6C) C(5C) C(4'C) 121.0(4)
C(5C) C(6C) C(7C) 120.1(4)
C(8C) C(7C) C(6C) 120.4(4)
C(7C) C(8C) C(8'C) 120.6(4)
C(7C) C(8C) C(10C) 120.0(4)
C(8'C) C(8C) C(10C) 119.4(4)
C(1C) C(8'C) C(8C) 121.2(4)
C(1C) C(8'C) C(4'C) 120.0(4)
C(8C) C(8'C) C(4'C) 118.9(4)
O(1C) C(9C) N(1C) 119.7(4)
O(1C) C(9C) C(1C) 123.1(4)
N(1C) C(9C) C(1C) 117.3(4)
O(2C) C(10C) N(1C) 119.7(4)
O(2C) C(10C) C(8C) 123.8(4)
N(1C) C(10C) C(8C) 116.5(4)
C(10D) N(1D) C(9D) 125.0(3)
C(10D) N(1D) C(15C) 116.9(3)
C(9D) N(1D) C(15C) 118.0(3)
C(2D) C(1D) C(8'D) 120.9(4)
C(2D) C(1D) C(9D) 119.0(4)
C(8'D) C(1D) C(9D) 120.1(4)
C(1D) C(2D) C(3D) 119.8(4)
C(4D) C(3D) C(2D) 121.0(4)
C(3D) C(4D) C(4'D) 120.6(4)
C(5D) C(4'D) C(4D) 123.3(4)
C(5D) C(4'D) C(8'D) 118.2(4)
C(4D) C(4'D) C(8'D) 118.5(4)
C(6D) C(5D) C(4'D) 121.9(4)
C(5D) C(6D) C(7D) 119.4(4)
C(8D) C(7D) C(6D) 120.9(4)
C(7D) C(8D) C(8'D) 120.8(4)
C(7D) C(8D) C(10D) 120.0(4)
C(8'D) C(8D) C(10D) 119.2(4)
C(1D) C(8'D) C(8D) 122.1(4)
C(1D) C(8'D) C(4'D) 119.0(4)
C(8D) C(8'D) C(4'D) 118.9(4)
O(1D) C(9D) N(1D) 119.6(4)
O(1D) C(9D) C(1D) 124.3(4)
N(1D) C(9D) C(1D) 116.1(4)
O(2D) C(10D) N(1D) 121.2(3)
O(2D) C(10D) C(8D) 121.8(4)
N(1D) C(10D) C(8D) 116.9(4)
N(2CD) C(11C) C(12C) 124.5(4)
N(2CD) C(11C) N(1C) 113.9(3)
C(12C) C(11C) N(1C) 121.6(3)
C(11C) C(12C) C(13C) 117.3(4)
C(14C) C(13C) C(12C) 119.8(4)
C(13C) C(14C) C(15C) 117.0(4)
N(2CD) C(15C) C(14C) 124.8(4)
N(2CD) C(15C) N(1D) 114.4(3)
C(14C) C(15C) N(1D) 120.8(3)
O(1SA) C(1SA) O(2SA) 126.1(4)
O(1SA) C(1SA) C(2SA) 121.3(4)
O(2SA) C(1SA) C(2SA) 112.5(4)
F(1SA) C(2SA) F(3SA) 107.6(4)
F(1SA) C(2SA) F(2SA) 105.6(4)
F(3SA) C(2SA) F(2SA) 105.8(4)
F(1SA) C(2SA) C(1SA) 110.3(5)
F(3SA) C(2SA) C(1SA) 115.4(4)
F(2SA) C(2SA) C(1SA) 111.5(4)
O(1SB) C(1SB) O(2SB) 131.5(6)
O(1SB) C(1SB) C(2SB) 119.4(5)
O(2SB) C(1SB) C(2SB) 109.0(5)
F(3SB) C(2SB) F(1SB) 109.0(6)
F(3SB) C(2SB) F(2SB) 104.5(6)
F(1SB) C(2SB) F(2SB) 104.7(6)
F(3SB) C(2SB) C(1SB) 113.5(6)
F(1SB) C(2SB) C(1SB) 114.5(6)
F(2SB) C(2SB) C(1SB) 109.8(5)

loop_
_geom_bond_atom_site_label_1
_geom_bond_atom_site_label_2
_geom_bond_site_symmetry_2
_geom_bond_distance
_geom_bond_publ_flag
O(1A) C(9A) . 1.223(5) ?
O(2A) C(10A) . 1.217(5) ?
N(1A) C(10A) . 1.399(5) ?
N(1A) C(9A) . 1.405(5) ?
N(1A) C(11A) . 1.446(5) ?
N(2AB) C(15A) . 1.330(5) ?
N(2AB) C(11A) . 1.330(5) ?
C(1A) C(2A) . 1.383(6) ?
C(1A) C(8'A) . 1.410(6) ?
C(1A) C(9A) . 1.457(6) ?
C(2A) C(3A) . 1.390(6) ?
C(3A) C(4A) . 1.346(7) ?
C(4A) C(4'A) . 1.431(7) ?
C(4'A) C(5A) . 1.396(7) ?
C(4'A) C(8'A) . 1.417(6) ?
C(5A) C(6A) . 1.356(7) ?
C(6A) C(7A) . 1.397(6) ?
C(7A) C(8A) . 1.380(6) ?
C(8A) C(8'A) . 1.407(6) ?
C(8A) C(10A) . 1.470(6) ?
O(1B) C(9B) . 1.228(4) ?
O(2B) C(10B) . 1.213(4) ?
N(1B) C(9B) . 1.407(5) ?
N(1B) C(10B) . 1.417(5) ?
N(1B) C(15A) . 1.434(5) ?
C(1B) C(2B) . 1.377(5) ?
C(1B) C(8'B) . 1.422(5) ?
C(1B) C(9B) . 1.458(5) ?
C(2B) C(3B) . 1.397(6) ?
C(3B) C(4B) . 1.362(6) ?
C(4B) C(4'B) . 1.419(6) ?
C(4'B) C(8'B) . 1.415(5) ?
C(4'B) C(5B) . 1.415(6) ?
C(5B) C(6B) . 1.363(6) ?
C(6B) C(7B) . 1.405(6) ?
C(7B) C(8B) . 1.374(5) ?
C(8B) C(8'B) . 1.411(5) ?
C(8B) C(10B) . 1.455(5) ?
C(11A) C(12A) . 1.366(5) ?
C(12A) C(13A) . 1.377(5) ?
C(13A) C(14A) . 1.392(5) ?
C(14A) C(15A) . 1.377(5) ?
O(1C) C(9C) . 1.228(5) ?
O(2C) C(10C) . 1.215(4) ?
N(1C) C(9C) . 1.384(5) ?
N(1C) C(10C) . 1.408(5) ?
N(1C) C(11C) . 1.438(5) ?
N(2CD) C(15C) . 1.317(5) ?
N(2CD) C(11C) . 1.322(5) ?
C(1C) C(2C) . 1.391(6) ?
C(1C) C(8'C) . 1.401(6) ?
C(1C) C(9C) . 1.456(6) ?
C(2C) C(3C) . 1.398(6) ?
C(3C) C(4C) . 1.356(7) ?
C(4C) C(4'C) . 1.418(6) ?
C(4'C) C(5C) . 1.394(6) ?
C(4'C) C(8'C) . 1.417(5) ?
C(5C) C(6C) . 1.369(6) ?
C(6C) C(7C) . 1.398(6) ?
C(7C) C(8C) . 1.363(5) ?
C(8C) C(8'C) . 1.409(5) ?
C(8C) C(10C) . 1.471(5) ?
O(1D) C(9D) . 1.214(5) ?
O(2D) C(10D) . 1.222(4) ?
N(1D) C(10D) . 1.390(5) ?
N(1D) C(9D) . 1.418(5) ?
N(1D) C(15C) . 1.446(5) ?
C(1D) C(2D) . 1.378(5) ?
C(1D) C(8'D) . 1.397(5) ?
C(1D) C(9D) . 1.470(5) ?
C(2D) C(3D) . 1.400(6) ?
C(3D) C(4D) . 1.360(6) ?
C(4D) C(4'D) . 1.412(6) ?
C(4'D) C(5D) . 1.403(6) ?
C(4'D) C(8'D) . 1.435(5) ?
C(5D) C(6D) . 1.376(6) ?
C(6D) C(7D) . 1.400(6) ?
C(7D) C(8D) . 1.370(6) ?
C(8D) C(8'D) . 1.409(5) ?
C(8D) C(10D) . 1.480(5) ?
C(11C) C(12C) . 1.382(5) ?
C(12C) C(13C) . 1.384(5) ?
C(13C) C(14C) . 1.378(5) ?
C(14C) C(15C) . 1.389(5) ?
O(1SA) C(1SA) . 1.205(5) ?
O(2SA) C(1SA) . 1.314(5) ?
C(1SA) C(2SA) . 1.489(7) ?
C(2SA) F(1SA) . 1.297(5) ?
C(2SA) F(3SA) . 1.316(5) ?
C(2SA) F(2SA) . 1.347(5) ?
O(2SB) C(1SB) . 1.259(5) ?
O(1SB) C(1SB) . 1.170(6) ?
C(1SB) C(2SB) . 1.543(8) ?
C(2SB) F(3SB) . 1.285(6) ?
C(2SB) F(1SB) . 1.302(8) ?
C(2SB) F(2SB) . 1.320(7) ?

loop_
_geom_hbond_atom_site_label_D
_geom_hbond_atom_site_label_H
_geom_hbond_atom_site_label_A
_geom_hbond_site_symmetry_A
_geom_hbond_distance_HA
_geom_hbond_angle_DHA
_geom_hbond_publ_flag
O1W H1WA O1A 2_665 1.900(10) 158.0(10) y
O1W H1WB O1B 2_665 1.860(10) 159.0(10) y
O2W H2WA O1C . 1.760(10) 173.0(10) y
O2W H2WB O2D . 1.950(10) 168.0(10) y
O2SA H2SA O1W . 1.740(10) 176.0(10) y
O2SB H2SB O2W . 1.680(10) 172.0(10) y

loop_
_geom_torsion_atom_site_label_1
_geom_torsion_atom_site_label_2
_geom_torsion_atom_site_label_3
_geom_torsion_atom_site_label_4
_geom_torsion
C(8'A) C(1A) C(2A) C(3A) 0.1(6)
C(9A) C(1A) C(2A) C(3A) -178.0(4)
C(1A) C(2A) C(3A) C(4A) -1.1(7)
C(2A) C(3A) C(4A) C(4'A) 1.0(7)
C(3A) C(4A) C(4'A) C(5A) 178.0(5)
C(3A) C(4A) C(4'A) C(8'A) 0.3(7)
C(8'A) C(4'A) C(5A) C(6A) -0.1(7)
C(4A) C(4'A) C(5A) C(6A) -177.9(5)
C(4'A) C(5A) C(6A) C(7A) 0.3(8)
C(5A) C(6A) C(7A) C(8A) -0.1(8)
C(6A) C(7A) C(8A) C(8'A) -0.1(7)
C(6A) C(7A) C(8A) C(10A) 179.3(4)
C(7A) C(8A) C(8'A) C(1A) 179.2(4)
C(10A) C(8A) C(8'A) C(1A) -0.1(6)
C(7A) C(8A) C(8'A) C(4'A) 0.2(6)
C(10A) C(8A) C(8'A) C(4'A) -179.1(4)
C(2A) C(1A) C(8'A) C(8A) -178.0(4)
C(9A) C(1A) C(8'A) C(8A) 0.1(6)
C(2A) C(1A) C(8'A) C(4'A) 1.1(6)
C(9A) C(1A) C(8'A) C(4'A) 179.2(4)
C(5A) C(4'A) C(8'A) C(8A) -0.1(6)
C(4A) C(4'A) C(8'A) C(8A) 177.8(4)
C(5A) C(4'A) C(8'A) C(1A) -179.2(4)
C(4A) C(4'A) C(8'A) C(1A) -1.3(6)
C(10A) N(1A) C(9A) O(1A) 178.0(4)
C(11A) N(1A) C(9A) O(1A) 2.0(5)
C(10A) N(1A) C(9A) C(1A) -2.3(6)
C(11A) N(1A) C(9A) C(1A) -178.3(3)
C(2A) C(1A) C(9A) O(1A) -1.3(6)
C(8'A) C(1A) C(9A) O(1A) -179.4(4)
C(2A) C(1A) C(9A) N(1A) 179.1(4)
C(8'A) C(1A) C(9A) N(1A) 1.0(6)
C(9A) N(1A) C(10A) O(2A) -176.7(4)
C(11A) N(1A) C(10A) O(2A) -0.7(6)
C(9A) N(1A) C(10A) C(8A) 2.3(6)
C(11A) N(1A) C(10A) C(8A) 178.4(3)
C(7A) C(8A) C(10A) O(2A) -1.4(7)
C(8'A) C(8A) C(10A) O(2A) 177.9(4)
C(7A) C(8A) C(10A) N(1A) 179.6(4)
C(8'A) C(8A) C(10A) N(1A) -1.1(6)
C(8'B) C(1B) C(2B) C(3B) 1.0(6)
C(9B) C(1B) C(2B) C(3B) 177.9(4)
C(1B) C(2B) C(3B) C(4B) 0.9(7)
C(2B) C(3B) C(4B) C(4'B) -1.7(7)
C(3B) C(4B) C(4'B) C(8'B) 0.7(6)
C(3B) C(4B) C(4'B) C(5B) -176.4(4)
C(8'B) C(4'B) C(5B) C(6B) 0.0(6)
C(4B) C(4'B) C(5B) C(6B) 177.1(4)
C(4'B) C(5B) C(6B) C(7B) -0.2(6)
C(5B) C(6B) C(7B) C(8B) 0.5(6)
C(6B) C(7B) C(8B) C(8'B) -0.5(6)
C(6B) C(7B) C(8B) C(10B) -176.8(3)
C(7B) C(8B) C(8'B) C(4'B) 0.3(5)
C(10B) C(8B) C(8'B) C(4'B) 176.5(3)
C(7B) C(8B) C(8'B) C(1B) -178.2(3)
C(10B) C(8B) C(8'B) C(1B) -1.9(5)
C(5B) C(4'B) C(8'B) C(8B) 0.0(5)
C(4B) C(4'B) C(8'B) C(8B) -177.3(3)
C(5B) C(4'B) C(8'B) C(1B) 178.5(3)
C(4B) C(4'B) C(8'B) C(1B) 1.2(5)
C(2B) C(1B) C(8'B) C(8B) 176.4(4)
C(9B) C(1B) C(8'B) C(8B) -0.5(5)
C(2B) C(1B) C(8'B) C(4'B) -2.0(5)
C(9B) C(1B) C(8'B) C(4'B) -179.0(3)
C(10B) N(1B) C(9B) O(1B) 176.8(3)
C(15A) N(1B) C(9B) O(1B) -8.4(5)
C(10B) N(1B) C(9B) C(1B) -3.6(5)
C(15A) N(1B) C(9B) C(1B) 171.3(3)
C(2B) C(1B) C(9B) O(1B) 5.8(6)
C(8'B) C(1B) C(9B) O(1B) -177.2(4)
C(2B) C(1B) C(9B) N(1B) -173.8(3)
C(8'B) C(1B) C(9B) N(1B) 3.2(5)
C(9B) N(1B) C(10B) O(2B) -179.8(3)
C(15A) N(1B) C(10B) O(2B) 5.3(5)
C(9B) N(1B) C(10B) C(8B) 1.3(5)
C(15A) N(1B) C(10B) C(8B) -173.7(3)
C(7B) C(8B) C(10B) O(2B) -1.1(6)
C(8'B) C(8B) C(10B) O(2B) -177.3(4)
C(7B) C(8B) C(10B) N(1B) 177.8(3)
C(8'B) C(8B) C(10B) N(1B) 1.6(5)
C(15A) N(2AB) C(11A) C(12A) 0.6(6)
C(15A) N(2AB) C(11A) N(1A) -177.1(3)
C(10A) N(1A) C(11A) N(2AB) -78.1(4)
C(9A) N(1A) C(11A) N(2AB) 98.2(4)
C(10A) N(1A) C(11A) C(12A) 104.0(4)
C(9A) N(1A) C(11A) C(12A) -79.6(5)
N(2AB) C(11A) C(12A) C(13A) -0.9(6)
N(1A) C(11A) C(12A) C(13A) 176.7(4)
C(11A) C(12A) C(13A) C(14A) 0.0(6)
C(12A) C(13A) C(14A) C(15A) 1.1(6)
C(11A) N(2AB) C(15A) C(14A) 0.6(6)
C(11A) N(2AB) C(15A) N(1B) -177.5(3)
C(13A) C(14A) C(15A) N(2AB) -1.4(6)
C(13A) C(14A) C(15A) N(1B) 176.6(3)
C(9B) N(1B) C(15A) N(2AB) -65.6(4)
C(10B) N(1B) C(15A) N(2AB) 109.6(4)
C(9B) N(1B) C(15A) C(14A) 116.2(4)
C(10B) N(1B) C(15A) C(14A) -68.6(4)
C(8'C) C(1C) C(2C) C(3C) -0.3(6)
C(9C) C(1C) C(2C) C(3C) -176.7(4)
C(1C) C(2C) C(3C) C(4C) 1.0(7)
C(2C) C(3C) C(4C) C(4'C) -1.0(8)
C(3C) C(4C) C(4'C) C(5C) 179.5(5)
C(3C) C(4C) C(4'C) C(8'C) 0.4(7)
C(8'C) C(4'C) C(5C) C(6C) -1.2(6)
C(4C) C(4'C) C(5C) C(6C) 179.7(4)
C(4'C) C(5C) C(6C) C(7C) 0.1(7)
C(5C) C(6C) C(7C) C(8C) 0.3(7)
C(6C) C(7C) C(8C) C(8'C) 0.3(6)
C(6C) C(7C) C(8C) C(10C) 179.7(4)
C(2C) C(1C) C(8'C) C(8C) 179.0(4)
C(9C) C(1C) C(8'C) C(8C) -4.6(6)
C(2C) C(1C) C(8'C) C(4'C) -0.3(6)
C(9C) C(1C) C(8'C) C(4'C) 176.1(4)
C(7C) C(8C) C(8'C) C(1C) 179.3(4)
C(10C) C(8C) C(8'C) C(1C) 0.0(5)
C(7C) C(8C) C(8'C) C(4'C) -1.4(6)
C(10C) C(8C) C(8'C) C(4'C) 179.3(3)
C(5C) C(4'C) C(8'C) C(1C) -178.9(4)
C(4C) C(4'C) C(8'C) C(1C) 0.2(6)
C(5C) C(4'C) C(8'C) C(8C) 1.8(6)
C(4C) C(4'C) C(8'C) C(8C) -179.0(4)
C(10C) N(1C) C(9C) O(1C) -174.3(4)
C(11C) N(1C) C(9C) O(1C) 7.1(5)
C(10C) N(1C) C(9C) C(1C) 7.1(5)
C(11C) N(1C) C(9C) C(1C) -171.6(3)
C(2C) C(1C) C(9C) O(1C) -0.9(6)
C(8'C) C(1C) C(9C) O(1C) -177.3(4)
C(2C) C(1C) C(9C) N(1C) 177.7(4)
C(8'C) C(1C) C(9C) N(1C) 1.3(6)
C(9C) N(1C) C(10C) O(2C) 170.5(4)
C(11C) N(1C) C(10C) O(2C) -10.9(5)
C(9C) N(1C) C(10C) C(8C) -11.4(5)
C(11C) N(1C) C(10C) C(8C) 167.3(3)
C(7C) C(8C) C(10C) O(2C) 6.3(6)
C(8'C) C(8C) C(10C) O(2C) -174.4(4)
C(7C) C(8C) C(10C) N(1C) -171.8(3)
C(8'C) C(8C) C(10C) N(1C) 7.5(5)
C(8'D) C(1D) C(2D) C(3D) -0.6(6)
C(9D) C(1D) C(2D) C(3D) 179.3(4)
C(1D) C(2D) C(3D) C(4D) 0.3(6)
C(2D) C(3D) C(4D) C(4'D) -0.4(7)
C(3D) C(4D) C(4'D) C(5D) -177.6(4)
C(3D) C(4D) C(4'D) C(8'D) 0.8(6)
C(4D) C(4'D) C(5D) C(6D) 179.8(4)
C(8'D) C(4'D) C(5D) C(6D) 1.4(6)
C(4'D) C(5D) C(6D) C(7D) -0.6(7)
C(5D) C(6D) C(7D) C(8D) -0.4(7)
C(6D) C(7D) C(8D) C(8'D) 0.5(6)
C(6D) C(7D) C(8D) C(10D) -179.6(4)
C(2D) C(1D) C(8'D) C(8D) 179.6(4)
C(9D) C(1D) C(8'D) C(8D) -0.3(6)
C(2D) C(1D) C(8'D) C(4'D) 1.0(6)
C(9D) C(1D) C(8'D) C(4'D) -178.9(3)
C(7D) C(8D) C(8'D) C(1D) -178.2(4)
C(10D) C(8D) C(8'D) C(1D) 1.9(5)
C(7D) C(8D) C(8'D) C(4'D) 0.4(6)
C(10D) C(8D) C(8'D) C(4'D) -179.5(3)
C(5D) C(4'D) C(8'D) C(1D) 177.3(4)
C(4D) C(4'D) C(8'D) C(1D) -1.1(6)
C(5D) C(4'D) C(8'D) C(8D) -1.3(5)
C(4D) C(4'D) C(8'D) C(8D) -179.7(4)
C(10D) N(1D) C(9D) O(1D) -170.9(4)
C(15C) N(1D) C(9D) O(1D) 11.6(5)
C(10D) N(1D) C(9D) C(1D) 9.6(5)
C(15C) N(1D) C(9D) C(1D) -167.9(3)
C(2D) C(1D) C(9D) O(1D) -4.4(6)
C(8'D) C(1D) C(9D) O(1D) 175.5(4)
C(2D) C(1D) C(9D) N(1D) 175.0(3)
C(8'D) C(1D) C(9D) N(1D) -5.1(5)
C(9D) N(1D) C(10D) O(2D) 171.6(3)
C(15C) N(1D) C(10D) O(2D) -11.0(5)
C(9D) N(1D) C(10D) C(8D) -8.1(5)
C(15C) N(1D) C(10D) C(8D) 169.4(3)
C(7D) C(8D) C(10D) O(2D) 2.5(6)
C(8'D) C(8D) C(10D) O(2D) -177.6(4)
C(7D) C(8D) C(10D) N(1D) -177.9(4)
C(8'D) C(8D) C(10D) N(1D) 2.0(5)
C(15C) N(2CD) C(11C) C(12C) 0.3(6)
C(15C) N(2CD) C(11C) N(1C) -179.3(3)
C(9C) N(1C) C(11C) N(2CD) 94.3(4)
C(10C) N(1C) C(11C) N(2CD) -84.5(4)
C(9C) N(1C) C(11C) C(12C) -85.4(5)
C(10C) N(1C) C(11C) C(12C) 95.9(4)
N(2CD) C(11C) C(12C) C(13C) -0.4(6)
N(1C) C(11C) C(12C) C(13C) 179.2(4)
C(11C) C(12C) C(13C) C(14C) -0.2(6)
C(12C) C(13C) C(14C) C(15C) 0.7(6)
C(11C) N(2CD) C(15C) C(14C) 0.4(6)
C(11C) N(2CD) C(15C) N(1D) -179.5(3)
C(13C) C(14C) C(15C) N(2CD) -0.9(7)
C(13C) C(14C) C(15C) N(1D) 179.0(4)
C(10D) N(1D) C(15C) N(2CD) -65.8(5)
C(9D) N(1D) C(15C) N(2CD) 111.9(4)
C(10D) N(1D) C(15C) C(14C) 114.3(4)
C(9D) N(1D) C(15C) C(14C) -68.0(5)
O(1SA) C(1SA) C(2SA) F(1SA) -80.3(6)
O(2SA) C(1SA) C(2SA) F(1SA) 96.3(5)
O(1SA) C(1SA) C(2SA) F(3SA) 157.5(4)
O(2SA) C(1SA) C(2SA) F(3SA) -25.9(6)
O(1SA) C(1SA) C(2SA) F(2SA) 36.7(6)
O(2SA) C(1SA) C(2SA) F(2SA) -146.6(4)
O(1SB) C(1SB) C(2SB) F(3SB) 11.0(9)
O(2SB) C(1SB) C(2SB) F(3SB) -172.0(5)
O(1SB) C(1SB) C(2SB) F(1SB) -115.0(7)
O(2SB) C(1SB) C(2SB) F(1SB) 61.9(7)
O(1SB) C(1SB) C(2SB) F(2SB) 127.5(7)
O(2SB) C(1SB) C(2SB) F(2SB) -55.6(7)

loop_
_cod_related_entry_id
_cod_related_entry_database
_cod_related_entry_code
1 ChemSpider 30652252
